data_7056927
loop_
_publ_author_name
'Liu, Yan'
'Liu, Wei'
'Xu, Cong'
'Dou, Wei'
'Ju, Zhenghua'
'Liu, Weisheng'

_publ_section_title
;
 Temperature-induced self-assembly of two kinds Zn(ii)-based coordination
 polymers with luminescence properties for application in sensing and
 adsorption
;
_journal_issue 5
_journal_name_full 'New Journal of Chemistry'
_journal_page_first 3885
_journal_paper_doi 10.1039/C7NJ04698G
_journal_volume 42
_journal_year 2018
_chemical_formula_moiety 'C25 H27 N3 O7 Zn, 3(C3 H7 N O)'
_chemical_formula_sum 'C34 H48 N6 O10 Zn'
_chemical_formula_weight 766.15
_space_group_crystal_system triclinic
_space_group_IT_number 2
_space_group_name_Hall '-P 1'
_space_group_name_H-M_alt 'P -1'
_symmetry_space_group_name_Hall '-P 1'
_symmetry_space_group_name_H-M 'P -1'
_atom_sites_solution_hydrogens geom
_atom_sites_solution_primary direct
_audit_block_doi 10.5517/ccdc.csd.cc1ny6vn
_audit_creation_date 2017-05-02
_audit_creation_method
;
Olex2 1.2
(compiled 2016.11.07 svn.r3352 for OlexSys, GUI svn.r5292)
;
_audit_update_record
;
2017-05-02 deposited with the CCDC.
2018-01-22 downloaded from the CCDC.
;
_cell_angle_alpha 89.719(4)
_cell_angle_beta 71.759(4)
_cell_angle_gamma 80.909(4)
_cell_formula_units_Z 2
_cell_length_a 9.9976(17)
_cell_length_b 13.561(2)
_cell_length_c 14.593(3)
_cell_measurement_reflns_used 2626
_cell_measurement_temperature 273.15
_cell_measurement_theta_max 24.53
_cell_measurement_theta_min 2.21
_cell_volume 1853.4(6)
_computing_molecular_graphics 'Olex2 (Dolomanov et al., 2009)'
_computing_publication_material 'Olex2 (Dolomanov et al., 2009)'
_computing_structure_refinement 'XL (Sheldrick, 2008)'
_computing_structure_solution 'XS (Sheldrick, 2008)'
_diffrn_ambient_temperature 273.15
_diffrn_measured_fraction_theta_full 0.986
_diffrn_measured_fraction_theta_max 0.986
_diffrn_measurement_device_type 'CCD area detector'
_diffrn_measurement_method 'phi and omega scans'
_diffrn_radiation_monochromator graphite
_diffrn_radiation_type MoK\a
_diffrn_radiation_wavelength 0.71073
_diffrn_reflns_av_R_equivalents 0.0693
_diffrn_reflns_av_unetI/netI 0.1459
_diffrn_reflns_Laue_measured_fraction_full 0.986
_diffrn_reflns_Laue_measured_fraction_max 0.986
_diffrn_reflns_limit_h_max 12
_diffrn_reflns_limit_h_min -12
_diffrn_reflns_limit_k_max 16
_diffrn_reflns_limit_k_min -16
_diffrn_reflns_limit_l_max 18
_diffrn_reflns_limit_l_min -12
_diffrn_reflns_number 11327
_diffrn_reflns_point_group_measured_fraction_full 0.986
_diffrn_reflns_point_group_measured_fraction_max 0.986
_diffrn_reflns_theta_full 25.242
_diffrn_reflns_theta_max 26.022
_diffrn_reflns_theta_min 1.471
_exptl_absorpt_coefficient_mu 0.726
_exptl_absorpt_correction_type none
_exptl_crystal_colour 'clear light colourless'
_exptl_crystal_colour_lustre clear
_exptl_crystal_colour_modifier light
_exptl_crystal_colour_primary colourless
_exptl_crystal_density_diffrn 1.373
_exptl_crystal_description block
_exptl_crystal_F_000 808
_exptl_crystal_size_max 0.24
_exptl_crystal_size_mid 0.24
_exptl_crystal_size_min 0.19
_refine_diff_density_max 1.141
_refine_diff_density_min -0.575
_refine_diff_density_rms 0.107
_refine_ls_extinction_method none
_refine_ls_goodness_of_fit_ref 0.983
_refine_ls_hydrogen_treatment constr
_refine_ls_matrix_type full
_refine_ls_number_parameters 468
_refine_ls_number_reflns 7198
_refine_ls_number_restraints 0
_refine_ls_restrained_S_all 0.983
_refine_ls_R_factor_all 0.1316
_refine_ls_R_factor_gt 0.0678
_refine_ls_shift/su_max 0.001
_refine_ls_shift/su_mean 0.000
_refine_ls_structure_factor_coef Fsqd
_refine_ls_weighting_details 'w=1/[\s^2^(Fo^2^)+(0.0706P)^2^] where P=(Fo^2^+2Fc^2^)/3'
_refine_ls_weighting_scheme calc
_refine_ls_wR_factor_gt 0.1402
_refine_ls_wR_factor_ref 0.1727
_reflns_Friedel_coverage 0.000
_reflns_number_gt 4305
_reflns_number_total 7198
_reflns_threshold_expression 'I > 2\s(I)'
_cod_data_source_file c7nj04698g2.cif
_cod_data_source_block p-1111
_cod_depositor_comments 'Adding full bibliography for 7056927--7056928.cif.'
_cod_database_code 7056927
_shelx_shelxl_version_number 2014/7
_shelx_space_group_comment
;
The symmetry employed for this shelxl refinement is uniquely defined
by the following loop, which should always be used as a source of
symmetry information in preference to the above space-group names.
They are only intended as comments.
;
_olex2_refinement_description
;
1. Fixed Uiso
 At 1.2 times of:
  All C(H) groups, All C(H,H) groups, All N(H) groups
 At 1.5 times of:
  All C(H,H,H) groups
2.a Ternary CH refined with riding coordinates:
 C9(H9), C14(H14)
2.b Secondary CH2 refined with riding coordinates:
 C13(H13A,H13B), C11(H11A,H11B), C12(H12A,H12B), C10(H10A,H10B)
2.c Aromatic/amide H refined with riding coordinates:
 N2(H2), N1(H1), C17(H17), C4(H4), C6(H6), C23(H23), C21(H21), C3(H3),
 C18(H18), C7(H7), C20(H20), C29(H29), C32(H32), C26(H26)
2.d Idealised Me refined as rotating group:
 C25(H25A,H25B,H25C), C24(H24A,H24B,H24C), C27(H27A,H27B,H27C), C34(H34A,H34B,
 H34C), C31(H31A,H31B,H31C), C33(H33A,H33B,H33C), C30(H30A,H30B,H30C), C28(H28A,
 H28B,H28C)
;
_olex2_submission_special_instructions 'No special instructions were received'

loop_
_space_group_symop_operation_xyz
'x, y, z'
'-x, -y, -z'

loop_
_atom_site_label
_atom_site_type_symbol
_atom_site_fract_x
_atom_site_fract_y
_atom_site_fract_z
_atom_site_U_iso_or_equiv
_atom_site_adp_type
_atom_site_occupancy
_atom_site_site_symmetry_order
_atom_site_calc_flag
_atom_site_refinement_flags_posn
Zn1 Zn -0.14591(6) 0.04109(4) 1.00042(4) 0.01712(18) Uani 1 1 d .
O7 O -0.3448(3) 0.0942(3) 1.0109(2) 0.0221(8) Uani 1 1 d .
O1 O -0.0430(4) 0.1408(3) 0.9083(2) 0.0262(9) Uani 1 1 d .
O4 O -0.0035(4) 0.6210(3) 0.4954(3) 0.0307(9) Uani 1 1 d .
O3 O 0.4889(4) 0.3699(3) 0.5425(3) 0.0392(11) Uani 1 1 d .
N3 N -0.5156(4) 0.2226(3) 1.0048(3) 0.0199(10) Uani 1 1 d .
N2 N 0.2355(4) 0.5944(3) 0.4602(3) 0.0249(10) Uani 1 1 d .
H2 H 0.3065 0.6140 0.4718 0.030 Uiso 1 1 calc R
N1 N 0.2946(4) 0.3881(3) 0.4937(3) 0.0239(10) Uani 1 1 d .
H1 H 0.2060 0.3821 0.5085 0.029 Uiso 1 1 calc R
C15 C 0.1045(5) 0.6348(4) 0.5142(4) 0.0205(11) Uani 1 1 d .
C1 C 0.0915(5) 0.1357(4) 0.8814(3) 0.0195(11) Uani 1 1 d .
C8 C 0.3634(5) 0.3601(4) 0.5565(3) 0.0214(12) Uani 1 1 d .
C17 C 0.1957(5) 0.6885(4) 0.6471(4) 0.0245(12) Uani 1 1 d .
H17 H 0.2788 0.6420 0.6232 0.029 Uiso 1 1 calc R
C2 C 0.1554(5) 0.2039(4) 0.8051(3) 0.0166(11) Uani 1 1 d .
C4 C 0.3637(5) 0.2610(4) 0.6999(4) 0.0233(12) Uani 1 1 d .
H4 H 0.4608 0.2633 0.6832 0.028 Uiso 1 1 calc R
C5 C 0.2844(5) 0.3120(4) 0.6460(3) 0.0208(12) Uani 1 1 d .
C9 C 0.3617(5) 0.4286(4) 0.4010(4) 0.0231(12) Uani 1 1 d .
H9 H 0.4503 0.4495 0.4029 0.028 Uiso 1 1 calc R
C6 C 0.1369(5) 0.3127(4) 0.6766(4) 0.0255(12) Uani 1 1 d .
H6 H 0.0810 0.3486 0.6434 0.031 Uiso 1 1 calc R
C14 C 0.2665(6) 0.5184(4) 0.3821(3) 0.0239(12) Uani 1 1 d .
H14 H 0.1762 0.4977 0.3838 0.029 Uiso 1 1 calc R
C23 C -0.3825(5) 0.1818(4) 0.9910(3) 0.0212(12) Uani 1 1 d .
H23 H -0.3119 0.2204 0.9648 0.025 Uiso 1 1 calc R
C25 C -0.6314(5) 0.1662(4) 1.0413(4) 0.0351(15) Uani 1 1 d .
H25A H -0.6780 0.1615 0.9935 0.053 Uiso 1 1 calc GR
H25B H -0.6988 0.1994 1.0991 0.053 Uiso 1 1 calc GR
H25C H -0.5940 0.1003 1.0554 0.053 Uiso 1 1 calc GR
C21 C -0.0331(5) 0.7683(4) 0.6381(4) 0.0251(13) Uani 1 1 d .
H21 H -0.1029 0.7756 0.6077 0.030 Uiso 1 1 calc R
C3 C 0.3014(5) 0.2071(4) 0.7776(4) 0.0243(12) Uani 1 1 d .
H3 H 0.3570 0.1728 0.8118 0.029 Uiso 1 1 calc R
C16 C 0.0917(5) 0.6976(4) 0.6008(4) 0.0218(12) Uani 1 1 d .
C18 C 0.1756(5) 0.7483(4) 0.7284(4) 0.0261(13) Uani 1 1 d .
H18 H 0.2456 0.7416 0.7586 0.031 Uiso 1 1 calc R
C7 C 0.0738(5) 0.2608(4) 0.7555(4) 0.0257(12) Uani 1 1 d .
H7 H -0.0247 0.2636 0.7760 0.031 Uiso 1 1 calc R
C24 C -0.5490(6) 0.3227(4) 0.9716(4) 0.0309(14) Uani 1 1 d .
H24A H -0.4675 0.3559 0.9595 0.046 Uiso 1 1 calc GR
H24B H -0.6285 0.3605 1.0203 0.046 Uiso 1 1 calc GR
H24C H -0.5728 0.3175 0.9131 0.046 Uiso 1 1 calc GR
C13 C 0.3299(6) 0.5587(4) 0.2837(4) 0.0301(13) Uani 1 1 d .
H13A H 0.4151 0.5853 0.2821 0.036 Uiso 1 1 calc R
H13B H 0.2618 0.6128 0.2723 0.036 Uiso 1 1 calc R
C20 C -0.0525(5) 0.8268(4) 0.7193(4) 0.0246(12) Uani 1 1 d .
H20 H -0.1361 0.8727 0.7438 0.030 Uiso 1 1 calc R
C11 C 0.4668(7) 0.3872(5) 0.2206(4) 0.0384(15) Uani 1 1 d .
H11A H 0.5574 0.4065 0.2178 0.046 Uiso 1 1 calc R
H11B H 0.4849 0.3358 0.1702 0.046 Uiso 1 1 calc R
C12 C 0.3680(7) 0.4766(4) 0.2040(4) 0.0377(15) Uani 1 1 d .
H12A H 0.2811 0.4555 0.2010 0.045 Uiso 1 1 calc R
H12B H 0.4132 0.5034 0.1423 0.045 Uiso 1 1 calc R
C10 C 0.4003(6) 0.3458(4) 0.3192(4) 0.0304(13) Uani 1 1 d .
H10A H 0.4670 0.2909 0.3307 0.037 Uiso 1 1 calc R
H10B H 0.3148 0.3203 0.3196 0.037 Uiso 1 1 calc R
O6 O -0.0850(4) 0.9435(3) 0.8843(3) 0.0288(9) Uani 1 1 d .
C22 C 0.0307(5) 0.8848(4) 0.8527(4) 0.0220(12) Uani 1 1 d .
C19 C 0.0520(5) 0.8184(4) 0.7658(4) 0.0224(12) Uani 1 1 d .
O2 O 0.1748(4) 0.0758(3) 0.9121(3) 0.0299(9) Uani 1 1 d .
O5 O 0.1314(4) 0.8757(3) 0.8883(2) 0.0287(9) Uani 1 1 d .
O9 O 0.6313(4) 0.1667(3) 0.7806(3) 0.0448(12) Uani 1 1 d .
N5 N 0.8348(5) 0.1061(4) 0.6593(3) 0.0306(11) Uani 1 1 d .
O8 O -0.2659(5) 0.4093(3) 1.0120(3) 0.0510(12) Uani 1 1 d .
N4 N -0.0997(5) 0.4246(4) 1.0860(4) 0.0338(12) Uani 1 1 d .
N6 N -0.5156(5) 0.9272(4) 0.6416(3) 0.0322(12) Uani 1 1 d .
O10 O -0.2916(5) 0.8631(4) 0.5447(3) 0.0545(13) Uani 1 1 d .
C29 C 0.7573(6) 0.1314(5) 0.7499(4) 0.0350(15) Uani 1 1 d .
H29 H 0.8048 0.1209 0.7955 0.042 Uiso 1 1 calc R
C27 C -0.1826(7) 0.5128(5) 1.1447(5) 0.0448(17) Uani 1 1 d .
H27A H -0.2686 0.5326 1.1285 0.067 Uiso 1 1 calc GR
H27B H -0.1276 0.5662 1.1327 0.067 Uiso 1 1 calc GR
H27C H -0.2064 0.4980 1.2118 0.067 Uiso 1 1 calc GR
C32 C -0.4197(7) 0.8894(5) 0.5590(5) 0.0407(16) Uani 1 1 d .
H32 H -0.4530 0.8823 0.5070 0.049 Uiso 1 1 calc R
C26 C -0.1517(7) 0.3800(5) 1.0258(4) 0.0394(15) Uani 1 1 d .
H26 H -0.0965 0.3221 0.9917 0.047 Uiso 1 1 calc R
C34 C -0.4752(7) 0.9368(5) 0.7287(4) 0.0491(18) Uani 1 1 d .
H34A H -0.3846 0.8954 0.7206 0.074 Uiso 1 1 calc GR
H34B H -0.5462 0.9159 0.7830 0.074 Uiso 1 1 calc GR
H34C H -0.4682 1.0052 0.7397 0.074 Uiso 1 1 calc GR
C31 C 0.9852(6) 0.0675(5) 0.6297(5) 0.0456(17) Uani 1 1 d .
H31A H 1.0181 0.0653 0.6849 0.068 Uiso 1 1 calc GR
H31B H 1.0358 0.1101 0.5833 0.068 Uiso 1 1 calc GR
H31C H 1.0020 0.0013 0.6010 0.068 Uiso 1 1 calc GR
C33 C -0.6613(6) 0.9643(5) 0.6491(4) 0.0432(16) Uani 1 1 d .
H33A H -0.6777 1.0360 0.6545 0.065 Uiso 1 1 calc GR
H33B H -0.7234 0.9390 0.7053 0.065 Uiso 1 1 calc GR
H33C H -0.6802 0.9426 0.5926 0.065 Uiso 1 1 calc GR
C30 C 0.7672(7) 0.1156(5) 0.5830(4) 0.0486(18) Uani 1 1 d .
H30A H 0.7685 0.0503 0.5573 0.073 Uiso 1 1 calc GR
H30B H 0.8186 0.1539 0.5325 0.073 Uiso 1 1 calc GR
H30C H 0.6702 0.1488 0.6095 0.073 Uiso 1 1 calc GR
C28 C 0.0390(7) 0.3877(5) 1.0951(6) 0.060(2) Uani 1 1 d .
H28A H 0.1004 0.4366 1.0734 0.090 Uiso 1 1 calc GR
H28B H 0.0797 0.3267 1.0565 0.090 Uiso 1 1 calc GR
H28C H 0.0292 0.3752 1.1615 0.090 Uiso 1 1 calc GR

loop_
_atom_site_aniso_label
_atom_site_aniso_U_11
_atom_site_aniso_U_22
_atom_site_aniso_U_33
_atom_site_aniso_U_23
_atom_site_aniso_U_13
_atom_site_aniso_U_12
Zn1 0.0131(3) 0.0214(3) 0.0175(3) 0.0027(2) -0.0059(2) -0.0026(2)
O7 0.0166(18) 0.024(2) 0.025(2) 0.0054(16) -0.0056(16) -0.0040(16)
O1 0.0191(19) 0.032(2) 0.028(2) 0.0118(17) -0.0067(17) -0.0098(17)
O4 0.0192(19) 0.044(3) 0.034(2) -0.0057(19) -0.0154(18) -0.0051(18)
O3 0.018(2) 0.067(3) 0.040(3) 0.020(2) -0.0153(19) -0.019(2)
N3 0.014(2) 0.021(2) 0.025(2) 0.0007(19) -0.0077(19) -0.0009(19)
N2 0.018(2) 0.032(3) 0.028(3) -0.004(2) -0.011(2) -0.006(2)
N1 0.018(2) 0.039(3) 0.015(2) 0.008(2) -0.0038(19) -0.008(2)
C15 0.017(3) 0.025(3) 0.019(3) 0.003(2) -0.006(2) -0.003(2)
C1 0.018(3) 0.025(3) 0.014(3) -0.001(2) -0.004(2) -0.004(2)
C8 0.019(3) 0.028(3) 0.014(3) -0.001(2) -0.002(2) 0.000(2)
C17 0.017(3) 0.031(3) 0.023(3) -0.007(2) -0.005(2) 0.000(2)
C2 0.013(2) 0.023(3) 0.015(3) 0.002(2) -0.004(2) -0.008(2)
C4 0.015(3) 0.033(3) 0.021(3) 0.002(2) -0.004(2) -0.004(2)
C5 0.021(3) 0.027(3) 0.016(3) 0.008(2) -0.009(2) -0.006(2)
C9 0.020(3) 0.028(3) 0.019(3) 0.003(2) -0.001(2) -0.008(2)
C6 0.021(3) 0.033(3) 0.026(3) 0.006(2) -0.013(2) -0.004(2)
C14 0.027(3) 0.030(3) 0.015(3) -0.002(2) -0.007(2) -0.006(3)
C23 0.021(3) 0.026(3) 0.018(3) 0.002(2) -0.007(2) -0.008(2)
C25 0.018(3) 0.034(3) 0.057(4) 0.012(3) -0.015(3) -0.008(3)
C21 0.022(3) 0.033(3) 0.022(3) -0.006(2) -0.011(2) -0.003(3)
C3 0.020(3) 0.034(3) 0.020(3) 0.004(2) -0.008(2) -0.006(2)
C16 0.016(3) 0.031(3) 0.020(3) 0.000(2) -0.006(2) -0.005(2)
C18 0.020(3) 0.037(3) 0.024(3) 0.000(3) -0.011(2) -0.004(3)
C7 0.016(3) 0.037(3) 0.024(3) 0.005(3) -0.005(2) -0.004(2)
C24 0.030(3) 0.025(3) 0.040(4) 0.001(3) -0.015(3) 0.000(3)
C13 0.043(3) 0.031(3) 0.021(3) 0.008(2) -0.011(3) -0.014(3)
C20 0.014(3) 0.032(3) 0.025(3) -0.002(2) -0.004(2) 0.001(2)
C11 0.053(4) 0.040(4) 0.021(3) 0.003(3) -0.006(3) -0.016(3)
C12 0.057(4) 0.036(4) 0.020(3) 0.004(3) -0.014(3) -0.002(3)
C10 0.034(3) 0.031(3) 0.023(3) 0.001(2) -0.005(3) -0.004(3)
O6 0.023(2) 0.034(2) 0.027(2) -0.0083(18) -0.0084(18) 0.0012(18)
C22 0.025(3) 0.022(3) 0.018(3) 0.005(2) -0.002(2) -0.009(2)
C19 0.020(3) 0.030(3) 0.018(3) 0.000(2) -0.005(2) -0.006(2)
O2 0.0202(19) 0.034(2) 0.041(2) 0.0185(18) -0.0173(18) -0.0064(17)
O5 0.028(2) 0.035(2) 0.024(2) -0.0082(17) -0.0104(18) -0.0027(18)
O9 0.025(2) 0.073(3) 0.031(2) -0.008(2) -0.006(2) 0.002(2)
N5 0.031(3) 0.037(3) 0.023(3) 0.000(2) -0.007(2) -0.004(2)
O8 0.049(3) 0.062(3) 0.054(3) 0.010(2) -0.024(3) -0.028(3)
N4 0.031(3) 0.028(3) 0.044(3) 0.004(2) -0.013(2) -0.007(2)
N6 0.029(3) 0.039(3) 0.028(3) 0.002(2) -0.008(2) -0.009(2)
O10 0.040(3) 0.056(3) 0.058(3) 0.012(2) -0.009(2) 0.005(2)
C29 0.031(3) 0.048(4) 0.030(4) 0.002(3) -0.015(3) -0.008(3)
C27 0.051(4) 0.037(4) 0.043(4) -0.003(3) -0.008(3) -0.009(3)
C32 0.047(4) 0.036(4) 0.037(4) 0.011(3) -0.012(3) -0.003(3)
C26 0.041(4) 0.033(4) 0.040(4) -0.001(3) -0.001(3) -0.014(3)
C34 0.053(4) 0.060(5) 0.036(4) -0.003(3) -0.023(3) 0.005(4)
C31 0.032(3) 0.054(4) 0.050(4) -0.001(3) -0.009(3) -0.011(3)
C33 0.039(4) 0.050(4) 0.041(4) 0.003(3) -0.009(3) -0.015(3)
C30 0.055(4) 0.060(5) 0.029(4) -0.003(3) -0.015(3) 0.001(4)
C28 0.035(4) 0.056(5) 0.095(6) 0.037(4) -0.027(4) -0.011(4)

loop_
_atom_type_symbol
_atom_type_description
_atom_type_scat_dispersion_real
_atom_type_scat_dispersion_imag
_atom_type_scat_source
C C 0.0033 0.0016 'International Tables Vol C Tables 4.2.6.8 and 6.1.1.4'
H H 0.0000 0.0000 'International Tables Vol C Tables 4.2.6.8 and 6.1.1.4'
N N 0.0061 0.0033 'International Tables Vol C Tables 4.2.6.8 and 6.1.1.4'
O O 0.0106 0.0060 'International Tables Vol C Tables 4.2.6.8 and 6.1.1.4'
Zn Zn 0.2839 1.4301 'International Tables Vol C Tables 4.2.6.8 and 6.1.1.4'

loop_
_geom_angle_atom_site_label_1
_geom_angle_atom_site_label_2
_geom_angle_atom_site_label_3
_geom_angle
_geom_angle_site_symmetry_1
_geom_angle_site_symmetry_3
O7 Zn1 Zn1 175.90(10) . 2_557
O7 Zn1 O1 100.01(14) . .
O7 Zn1 O6 102.48(14) . 1_545
O7 Zn1 O2 100.28(14) . 2_557
O7 Zn1 O5 98.08(14) . 2_567
O1 Zn1 Zn1 83.11(9) . 2_557
O6 Zn1 Zn1 80.25(10) 1_545 2_557
O6 Zn1 O1 86.92(15) 1_545 .
O6 Zn1 O2 89.05(16) 1_545 2_557
O6 Zn1 O5 159.35(14) 1_545 2_567
O2 Zn1 Zn1 76.60(10) 2_557 2_557
O2 Zn1 O1 159.70(13) 2_557 .
O2 Zn1 O5 89.17(15) 2_557 2_567
O5 Zn1 Zn1 79.32(10) 2_567 2_557
O5 Zn1 O1 87.65(15) 2_567 .
C23 O7 Zn1 122.2(3) . .
C1 O1 Zn1 122.4(3) . .
C23 N3 C25 121.4(4) . .
C23 N3 C24 120.2(4) . .
C25 N3 C24 117.9(4) . .
C15 N2 H2 117.9 . .
C15 N2 C14 124.1(4) . .
C14 N2 H2 117.9 . .
C8 N1 H1 118.4 . .
C8 N1 C9 123.2(4) . .
C9 N1 H1 118.4 . .
O4 C15 N2 122.6(5) . .
O4 C15 C16 120.3(4) . .
N2 C15 C16 117.1(4) . .
O1 C1 C2 117.5(4) . .
O2 C1 O1 124.8(5) . .
O2 C1 C2 117.7(4) . .
O3 C8 N1 122.4(5) . .
O3 C8 C5 119.9(4) . .
N1 C8 C5 117.6(4) . .
C16 C17 H17 119.8 . .
C18 C17 H17 119.8 . .
C18 C17 C16 120.3(5) . .
C3 C2 C1 120.2(4) . .
C3 C2 C7 118.2(5) . .
C7 C2 C1 121.5(4) . .
C5 C4 H4 119.3 . .
C3 C4 H4 119.3 . .
C3 C4 C5 121.5(5) . .
C4 C5 C8 117.9(4) . .
C4 C5 C6 118.0(5) . .
C6 C5 C8 124.0(4) . .
N1 C9 H9 108.3 . .
N1 C9 C14 111.0(4) . .
N1 C9 C10 109.7(4) . .
C14 C9 H9 108.3 . .
C14 C9 C10 111.2(4) . .
C10 C9 H9 108.3 . .
C5 C6 H6 119.7 . .
C7 C6 C5 120.6(5) . .
C7 C6 H6 119.7 . .
N2 C14 C9 108.9(4) . .
N2 C14 H14 107.8 . .
N2 C14 C13 112.0(4) . .
C9 C14 H14 107.8 . .
C9 C14 C13 112.2(4) . .
C13 C14 H14 107.8 . .
O7 C23 N3 124.0(5) . .
O7 C23 H23 118.0 . .
N3 C23 H23 118.0 . .
N3 C25 H25A 109.5 . .
N3 C25 H25B 109.5 . .
N3 C25 H25C 109.5 . .
H25A C25 H25B 109.5 . .
H25A C25 H25C 109.5 . .
H25B C25 H25C 109.5 . .
C16 C21 H21 119.8 . .
C20 C21 H21 119.8 . .
C20 C21 C16 120.3(4) . .
C2 C3 H3 119.8 . .
C4 C3 C2 120.4(5) . .
C4 C3 H3 119.8 . .
C17 C16 C15 123.4(4) . .
C17 C16 C21 118.9(4) . .
C21 C16 C15 117.7(4) . .
C17 C18 H18 119.5 . .
C17 C18 C19 121.0(5) . .
C19 C18 H18 119.5 . .
C2 C7 H7 119.4 . .
C6 C7 C2 121.1(5) . .
C6 C7 H7 119.4 . .
N3 C24 H24A 109.5 . .
N3 C24 H24B 109.5 . .
N3 C24 H24C 109.5 . .
H24A C24 H24B 109.5 . .
H24A C24 H24C 109.5 . .
H24B C24 H24C 109.5 . .
C14 C13 H13A 109.5 . .
C14 C13 H13B 109.5 . .
C14 C13 C12 110.9(5) . .
H13A C13 H13B 108.0 . .
C12 C13 H13A 109.5 . .
C12 C13 H13B 109.5 . .
C21 C20 H20 119.5 . .
C21 C20 C19 121.0(4) . .
C19 C20 H20 119.5 . .
H11A C11 H11B 108.1 . .
C12 C11 H11A 109.6 . .
C12 C11 H11B 109.6 . .
C12 C11 C10 110.2(5) . .
C10 C11 H11A 109.6 . .
C10 C11 H11B 109.6 . .
C13 C12 H12A 109.2 . .
C13 C12 H12B 109.2 . .
C11 C12 C13 112.2(4) . .
C11 C12 H12A 109.2 . .
C11 C12 H12B 109.2 . .
H12A C12 H12B 107.9 . .
C9 C10 H10A 109.5 . .
C9 C10 H10B 109.5 . .
C11 C10 C9 110.7(5) . .
C11 C10 H10A 109.5 . .
C11 C10 H10B 109.5 . .
H10A C10 H10B 108.1 . .
C22 O6 Zn1 127.0(3) . 1_565
O6 C22 C19 117.8(4) . .
O6 C22 O5 125.6(5) . .
O5 C22 C19 116.6(4) . .
C18 C19 C20 118.4(5) . .
C18 C19 C22 121.3(4) . .
C20 C19 C22 120.2(4) . .
C1 O2 Zn1 132.9(3) . 2_557
C22 O5 Zn1 127.6(3) . 2_567
C29 N5 C31 123.5(5) . .
C29 N5 C30 119.9(5) . .
C31 N5 C30 116.6(5) . .
C26 N4 C27 120.4(5) . .
C26 N4 C28 122.1(5) . .
C28 N4 C27 117.6(5) . .
C32 N6 C34 121.0(5) . .
C32 N6 C33 122.1(5) . .
C33 N6 C34 116.8(5) . .
O9 C29 N5 127.6(5) . .
O9 C29 H29 116.2 . .
N5 C29 H29 116.2 . .
N4 C27 H27A 109.5 . .
N4 C27 H27B 109.5 . .
N4 C27 H27C 109.5 . .
H27A C27 H27B 109.5 . .
H27A C27 H27C 109.5 . .
H27B C27 H27C 109.5 . .
N6 C32 H32 116.9 . .
O10 C32 N6 126.3(6) . .
O10 C32 H32 116.9 . .
O8 C26 N4 125.4(6) . .
O8 C26 H26 117.3 . .
N4 C26 H26 117.3 . .
N6 C34 H34A 109.5 . .
N6 C34 H34B 109.5 . .
N6 C34 H34C 109.5 . .
H34A C34 H34B 109.5 . .
H34A C34 H34C 109.5 . .
H34B C34 H34C 109.5 . .
N5 C31 H31A 109.5 . .
N5 C31 H31B 109.5 . .
N5 C31 H31C 109.5 . .
H31A C31 H31B 109.5 . .
H31A C31 H31C 109.5 . .
H31B C31 H31C 109.5 . .
N6 C33 H33A 109.5 . .
N6 C33 H33B 109.5 . .
N6 C33 H33C 109.5 . .
H33A C33 H33B 109.5 . .
H33A C33 H33C 109.5 . .
H33B C33 H33C 109.5 . .
N5 C30 H30A 109.5 . .
N5 C30 H30B 109.5 . .
N5 C30 H30C 109.5 . .
H30A C30 H30B 109.5 . .
H30A C30 H30C 109.5 . .
H30B C30 H30C 109.5 . .
N4 C28 H28A 109.5 . .
N4 C28 H28B 109.5 . .
N4 C28 H28C 109.5 . .
H28A C28 H28B 109.5 . .
H28A C28 H28C 109.5 . .
H28B C28 H28C 109.5 . .

loop_
_geom_bond_atom_site_label_1
_geom_bond_atom_site_label_2
_geom_bond_distance
_geom_bond_site_symmetry_2
Zn1 Zn1 2.9504(12) 2_557
Zn1 O7 1.963(3) .
Zn1 O1 2.062(4) .
Zn1 O6 2.029(3) 1_545
Zn1 O2 2.030(4) 2_557
Zn1 O5 2.037(3) 2_567
O7 C23 1.250(6) .
O1 C1 1.268(6) .
O4 C15 1.236(6) .
O3 C8 1.236(6) .
N3 C23 1.310(6) .
N3 C25 1.449(7) .
N3 C24 1.464(6) .
N2 H2 0.8600 .
N2 C15 1.330(6) .
N2 C14 1.465(6) .
N1 H1 0.8600 .
N1 C8 1.329(6) .
N1 C9 1.457(6) .
C15 C16 1.487(7) .
C1 C2 1.494(7) .
C1 O2 1.253(5) .
C8 C5 1.504(7) .
C17 H17 0.9300 .
C17 C16 1.397(7) .
C17 C18 1.383(7) .
C2 C3 1.395(7) .
C2 C7 1.397(7) .
C4 H4 0.9300 .
C4 C5 1.393(7) .
C4 C3 1.377(7) .
C5 C6 1.399(7) .
C9 H9 0.9800 .
C9 C14 1.503(7) .
C9 C10 1.556(7) .
C6 H6 0.9300 .
C6 C7 1.377(7) .
C14 H14 0.9800 .
C14 C13 1.515(7) .
C23 H23 0.9300 .
C25 H25A 0.9600 .
C25 H25B 0.9600 .
C25 H25C 0.9600 .
C21 H21 0.9300 .
C21 C16 1.406(7) .
C21 C20 1.373(7) .
C3 H3 0.9300 .
C18 H18 0.9300 .
C18 C19 1.393(7) .
C7 H7 0.9300 .
C24 H24A 0.9600 .
C24 H24B 0.9600 .
C24 H24C 0.9600 .
C13 H13A 0.9700 .
C13 H13B 0.9700 .
C13 C12 1.529(7) .
C20 H20 0.9300 .
C20 C19 1.403(7) .
C11 H11A 0.9700 .
C11 H11B 0.9700 .
C11 C12 1.508(8) .
C11 C10 1.529(7) .
C12 H12A 0.9700 .
C12 H12B 0.9700 .
C10 H10A 0.9700 .
C10 H10B 0.9700 .
O6 Zn1 2.029(3) 1_565
O6 C22 1.250(6) .
C22 C19 1.499(7) .
C22 O5 1.260(6) .
O2 Zn1 2.030(4) 2_557
O5 Zn1 2.037(3) 2_567
O9 C29 1.215(6) .
N5 C29 1.320(7) .
N5 C31 1.438(7) .
N5 C30 1.468(7) .
O8 C26 1.226(7) .
N4 C27 1.451(7) .
N4 C26 1.340(7) .
N4 C28 1.445(7) .
N6 C32 1.327(7) .
N6 C34 1.461(7) .
N6 C33 1.433(7) .
O10 C32 1.226(7) .
C29 H29 0.9300 .
C27 H27A 0.9600 .
C27 H27B 0.9600 .
C27 H27C 0.9600 .
C32 H32 0.9300 .
C26 H26 0.9300 .
C34 H34A 0.9600 .
C34 H34B 0.9600 .
C34 H34C 0.9600 .
C31 H31A 0.9600 .
C31 H31B 0.9600 .
C31 H31C 0.9600 .
C33 H33A 0.9600 .
C33 H33B 0.9600 .
C33 H33C 0.9600 .
C30 H30A 0.9600 .
C30 H30B 0.9600 .
C30 H30C 0.9600 .
C28 H28A 0.9600 .
C28 H28B 0.9600 .
C28 H28C 0.9600 .

loop_
_geom_torsion_atom_site_label_1
_geom_torsion_atom_site_label_2
_geom_torsion_atom_site_label_3
_geom_torsion_atom_site_label_4
_geom_torsion
_geom_torsion_site_symmetry_1
_geom_torsion_site_symmetry_4
Zn1 O7 C23 N3 -174.0(3) . .
Zn1 O1 C1 C2 172.5(3) . .
Zn1 O1 C1 O2 -5.4(7) . .
Zn1 O6 C22 C19 179.4(3) 1_565 .
Zn1 O6 C22 O5 0.2(8) 1_565 .
O1 C1 C2 C3 175.2(4) . .
O1 C1 C2 C7 -8.9(7) . .
O1 C1 O2 Zn1 7.1(8) . 2_557
O4 C15 C16 C17 155.7(5) . .
O4 C15 C16 C21 -23.3(8) . .
O3 C8 C5 C4 -13.5(7) . .
O3 C8 C5 C6 168.6(5) . .
N2 C15 C16 C17 -23.5(8) . .
N2 C15 C16 C21 157.5(5) . .
N2 C14 C13 C12 177.2(4) . .
N1 C8 C5 C4 164.7(5) . .
N1 C8 C5 C6 -13.2(8) . .
N1 C9 C14 N2 58.5(6) . .
N1 C9 C14 C13 -176.8(4) . .
N1 C9 C10 C11 178.3(4) . .
C15 N2 C14 C9 -124.3(5) . .
C15 N2 C14 C13 111.0(6) . .
C1 C2 C3 C4 172.5(5) . .
C1 C2 C7 C6 -171.0(5) . .
C8 N1 C9 C14 -135.6(5) . .
C8 N1 C9 C10 101.1(6) . .
C8 C5 C6 C7 175.2(5) . .
C17 C18 C19 C20 0.3(8) . .
C17 C18 C19 C22 -178.8(5) . .
C2 C1 O2 Zn1 -170.8(3) . 2_557
C4 C5 C6 C7 -2.7(8) . .
C5 C4 C3 C2 -1.1(8) . .
C5 C6 C7 C2 -1.8(8) . .
C9 N1 C8 O3 2.9(8) . .
C9 N1 C8 C5 -175.2(4) . .
C9 C14 C13 C12 54.3(6) . .
C14 N2 C15 O4 -9.4(8) . .
C14 N2 C15 C16 169.8(4) . .
C14 C9 C10 C11 55.1(6) . .
C14 C13 C12 C11 -55.6(7) . .
C25 N3 C23 O7 -2.8(7) . .
C21 C20 C19 C18 -0.7(8) . .
C21 C20 C19 C22 178.3(5) . .
C3 C2 C7 C6 4.9(8) . .
C3 C4 C5 C8 -173.9(5) . .
C3 C4 C5 C6 4.2(8) . .
C16 C17 C18 C19 0.1(9) . .
C16 C21 C20 C19 0.9(8) . .
C18 C17 C16 C15 -178.9(5) . .
C18 C17 C16 C21 0.1(8) . .
C7 C2 C3 C4 -3.5(7) . .
C24 N3 C23 O7 -174.7(5) . .
C20 C21 C16 C15 178.5(5) . .
C20 C21 C16 C17 -0.5(8) . .
C12 C11 C10 C9 -55.8(6) . .
C10 C9 C14 N2 -179.1(4) . .
C10 C9 C14 C13 -54.4(6) . .
C10 C11 C12 C13 56.7(7) . .
O6 C22 C19 C18 -177.5(5) . .
O6 C22 C19 C20 3.5(8) . .
O6 C22 O5 Zn1 -5.2(8) . 2_567
C19 C22 O5 Zn1 175.6(3) . 2_567
O2 C1 C2 C3 -6.7(7) . .
O2 C1 C2 C7 169.2(5) . .
O5 C22 C19 C18 1.8(8) . .
O5 C22 C19 C20 -177.3(5) . .
C27 N4 C26 O8 2.6(10) . .
C34 N6 C32 O10 -3.1(10) . .
C31 N5 C29 O9 178.0(6) . .
C33 N6 C32 O10 174.3(6) . .
C30 N5 C29 O9 -3.0(10) . .
C28 N4 C26 O8 -177.3(6) . .
